data_2209601
loop_
_publ_author_name
'Tao Zeng'
'Li-Gong Chen'

_publ_section_title
;
 Bis(1,2,2,6,6-pentamethylpiperidin-4-yl) butylmalonate
;
_journal_coeditor_code LH2097
_journal_issue 7
_journal_name_full 'Acta Crystallographica Section E'
_journal_page_first o2914
_journal_page_last o2915
_journal_paper_doi 10.1107/S1600536806022513
_journal_volume 62
_journal_year 2006
_chemical_formula_iupac 'C27 H50 N2 O4'
_chemical_formula_moiety 'C27 H50 N2 O4'
_chemical_formula_sum 'C27 H50 N2 O4'
_chemical_formula_weight 466.69
_chemical_name_systematic
;
Bis(1,2,2,6,6-pentamethylpiperidin-4-yl) butylmalonate
;
_space_group_IT_number 14
_symmetry_cell_setting monoclinic
_symmetry_space_group_name_Hall '-P 2ybc'
_symmetry_space_group_name_H-M 'P 1 21/c 1'
_atom_sites_solution_hydrogens geom
_atom_sites_solution_primary direct
_atom_sites_solution_secondary difmap
_cell_angle_alpha 90.00
_cell_angle_beta 91.386(4)
_cell_angle_gamma 90.00
_cell_formula_units_Z 4
_cell_length_a 11.871(3)
_cell_length_b 18.170(4)
_cell_length_c 13.260(3)
_cell_measurement_reflns_used 2068
_cell_measurement_temperature 294(2)
_cell_measurement_theta_max 20.08
_cell_measurement_theta_min 2.54
_cell_volume 2859.3(12)
_computing_cell_refinement 'SAINT (Bruker, 1997)'
_computing_data_collection 'SMART (Bruker, 1997)'
_computing_data_reduction SAINT
_computing_molecular_graphics 'SHELXTL (Bruker, 1997)'
_computing_publication_material SHELXTL
_computing_structure_refinement 'SHELXL97 (Sheldrick, 1997)'
_computing_structure_solution 'SHELXS97 (Sheldrick, 1997)'
_diffrn_ambient_temperature 294(2)
_diffrn_measured_fraction_theta_full 1.000
_diffrn_measured_fraction_theta_max 1.000
_diffrn_measurement_device_type 'Bruker SMART-CCD area-detector'
_diffrn_measurement_method '\f and \w'
_diffrn_radiation_monochromator graphite
_diffrn_radiation_source 'fine-focus sealed tube'
_diffrn_radiation_type MoK\a
_diffrn_radiation_wavelength 0.71073
_diffrn_reflns_av_R_equivalents 0.0658
_diffrn_reflns_av_sigmaI/netI 0.0825
_diffrn_reflns_limit_h_max 14
_diffrn_reflns_limit_h_min -14
_diffrn_reflns_limit_k_max 21
_diffrn_reflns_limit_k_min -20
_diffrn_reflns_limit_l_max 11
_diffrn_reflns_limit_l_min -15
_diffrn_reflns_number 14581
_diffrn_reflns_theta_full 25.01
_diffrn_reflns_theta_max 25.01
_diffrn_reflns_theta_min 1.72
_diffrn_standards_decay_% 0
_diffrn_standards_interval_count 0
_diffrn_standards_interval_time 0
_diffrn_standards_number 0
_exptl_absorpt_coefficient_mu 0.071
_exptl_absorpt_correction_T_max 0.9929
_exptl_absorpt_correction_T_min 0.9844
_exptl_absorpt_correction_type multi-scan
_exptl_absorpt_process_details '(SADABS; Sheldrick, 1996)'
_exptl_crystal_colour Colourless
_exptl_crystal_density_diffrn 1.084
_exptl_crystal_density_method 'not measured'
_exptl_crystal_description Block
_exptl_crystal_F_000 1032
_exptl_crystal_size_max 0.22
_exptl_crystal_size_mid 0.20
_exptl_crystal_size_min 0.10
_refine_diff_density_max 0.174
_refine_diff_density_min -0.177
_refine_ls_extinction_method none
_refine_ls_goodness_of_fit_ref 1.024
_refine_ls_hydrogen_treatment constr
_refine_ls_matrix_type full
_refine_ls_number_parameters 309
_refine_ls_number_reflns 5037
_refine_ls_number_restraints 6
_refine_ls_restrained_S_all 1.032
_refine_ls_R_factor_all 0.1474
_refine_ls_R_factor_gt 0.0535
_refine_ls_shift/su_max 0.002
_refine_ls_shift/su_mean 0.000
_refine_ls_structure_factor_coef Fsqd
_refine_ls_weighting_details 'calc w=1/[\s^2^(Fo^2^)+(0.0647P)^2^+0.2574P] where P=(Fo^2^+2Fc^2^)/3'
_refine_ls_weighting_scheme calc
_refine_ls_wR_factor_gt 0.1230
_refine_ls_wR_factor_ref 0.1647
_reflns_number_gt 2237
_reflns_number_total 5037
_reflns_threshold_expression I>2\s(I)
_cod_data_source_file lh2097.cif
_cod_data_source_block I
_cod_depositor_comments
;
The following automatic conversions were performed:
'_symmetry_cell_setting' value 'Monoclinic' changed to 'monoclinic'
according to '/home/saulius/struct/CIF-dictionaries/cif_core.dic'
dictionary named 'cif_core.dic' version 2.4.1 from 2010-06-29.

Automatic conversion script
Id: cif_fix_enum 1527 2010-12-29 10:47:43Z saulius 

The following automatic conversions were performed:

'_symmetry_cell_setting' value 'Monoclinic' changed to 'monoclinic'
according to /home/saulius/struct/CIF-dictionaries/cif_core.dic
dictionary named 'cif_core.dic' version 2.4.1 from 2010-06-29.

Automatic conversion script
Id: cif_fix_values 1715 2011-07-08 13:25:40Z adriana 
;
_cod_original_cell_volume 2859.4(11)
_cod_original_sg_symbol_H-M 'P 21/c'
_cod_database_code 2209601
_cod_database_fobs_code 2209601

loop_
_symmetry_equiv_pos_as_xyz
'x, y, z'
'-x, y+1/2, -z+1/2'
'-x, -y, -z'
'x, -y-1/2, z-1/2'

loop_
_atom_site_type_symbol
_atom_site_label
_atom_site_fract_x
_atom_site_fract_y
_atom_site_fract_z
_atom_site_U_iso_or_equiv
_atom_site_adp_type
_atom_site_calc_flag
_atom_site_refinement_flags
_atom_site_occupancy
O O1 0.04402(16) 0.01242(10) 0.24909(14) 0.0546(6) Uani d . 1
O O2 -0.06481(19) -0.01622(14) 0.37872(18) 0.0859(8) Uani d . 1
O O3 -0.00900(15) 0.16230(10) 0.17701(13) 0.0481(5) Uani d . 1
O O4 -0.12095(16) 0.08696(12) 0.08518(16) 0.0666(7) Uani d . 1
N N1 0.3419(2) -0.11008(15) 0.2838(2) 0.0665(8) Uani d . 1
N N2 0.25314(19) 0.22335(13) -0.01251(18) 0.0536(7) Uani d . 1
C C1 0.1203(2) -0.04904(16) 0.2721(2) 0.0512(8) Uani d . 1
H H1 0.0769 -0.0934 0.2871 0.061 Uiso calc R 1
C C2 0.1994(2) -0.03125(18) 0.3587(2) 0.0630(9) Uani d . 1
H H2A 0.1562 -0.0233 0.4189 0.076 Uiso calc R 1
H H2B 0.2391 0.0141 0.3441 0.076 Uiso calc R 1
C C3 0.2851(3) -0.0921(2) 0.3791(3) 0.0714(10) Uani d . 1
C C4 0.2732(3) -0.12287(18) 0.1898(2) 0.0627(9) Uani d . 1
C C5 0.1874(2) -0.06051(17) 0.1791(2) 0.0558(8) Uani d . 1
H H5A 0.2267 -0.0153 0.1636 0.067 Uiso calc R 1
H H5B 0.1362 -0.0713 0.1229 0.067 Uiso calc R 1
C C6 0.2288(3) -0.1573(2) 0.4318(3) 0.1054(14) Uani d . 1
H H6A 0.1682 -0.1758 0.3898 0.158 Uiso calc R 1
H H6B 0.1998 -0.1413 0.4951 0.158 Uiso calc R 1
H H6C 0.2833 -0.1956 0.4435 0.158 Uiso calc R 1
C C7 0.3746(3) -0.0599(3) 0.4535(3) 0.1080(15) Uani d . 1
H H7A 0.4207 -0.0989 0.4804 0.162 Uiso calc R 1
H H7B 0.3376 -0.0353 0.5076 0.162 Uiso calc R 1
H H7C 0.4209 -0.0253 0.4187 0.162 Uiso calc R 1
C C8 0.4331(3) -0.1640(2) 0.2960(3) 0.1125(16) Uani d . 1
H H8A 0.4884 -0.1457 0.3438 0.169 Uiso calc R 1
H H8B 0.4678 -0.1719 0.2322 0.169 Uiso calc R 1
H H8C 0.4030 -0.2096 0.3200 0.169 Uiso calc R 1
C C9 0.2120(3) -0.19751(19) 0.1840(3) 0.1016(14) Uani d . 1
H H9A 0.2646 -0.2363 0.1991 0.152 Uiso calc R 1
H H9B 0.1805 -0.2044 0.1173 0.152 Uiso calc R 1
H H9C 0.1527 -0.1984 0.2320 0.152 Uiso calc R 1
C C10 0.3506(3) -0.1168(2) 0.0988(3) 0.0990(13) Uani d . 1
H H10A 0.4003 -0.0755 0.1080 0.148 Uiso calc R 1
H H10B 0.3056 -0.1099 0.0384 0.148 Uiso calc R 1
H H10C 0.3941 -0.1610 0.0931 0.148 Uiso calc R 1
C C11 -0.0462(2) 0.02021(17) 0.3056(2) 0.0543(8) Uani d . 1
C C12 -0.1247(2) 0.08026(15) 0.2665(2) 0.0493(8) Uani d . 1
H H12 -0.1229 0.1209 0.3150 0.059 Uiso calc R 1
C C13 -0.0865(2) 0.10931(16) 0.1655(2) 0.0468(8) Uani d . 1
C C14 0.0492(2) 0.18507(14) 0.0858(2) 0.0431(7) Uani d . 1
H H14 -0.0052 0.1934 0.0302 0.052 Uiso calc R 1
C C15 0.1334(2) 0.12755(15) 0.0573(2) 0.0473(8) Uani d . 1
H H15A 0.0939 0.0822 0.0414 0.057 Uiso calc R 1
H H15B 0.1835 0.1181 0.1148 0.057 Uiso calc R 1
C C16 0.2035(2) 0.14974(15) -0.0324(2) 0.0479(8) Uani d . 1
C C17 0.1804(2) 0.28400(15) 0.0243(2) 0.0508(8) Uani d . 1
C C18 0.1102(2) 0.25464(15) 0.1115(2) 0.0495(8) Uani d . 1
H H18A 0.1596 0.2460 0.1696 0.059 Uiso calc R 1
H H18B 0.0558 0.2918 0.1300 0.059 Uiso calc R 1
C C19 0.1320(3) 0.14288(18) -0.1304(2) 0.0699(10) Uani d . 1
H H19A 0.0656 0.1727 -0.1255 0.105 Uiso calc R 1
H H19B 0.1105 0.0924 -0.1404 0.105 Uiso calc R 1
H H19C 0.1752 0.1592 -0.1864 0.105 Uiso calc R 1
C C20 0.2995(2) 0.09311(17) -0.0382(3) 0.0704(10) Uani d . 1
H H20A 0.3380 0.0992 -0.1005 0.106 Uiso calc R 1
H H20B 0.2688 0.0443 -0.0350 0.106 Uiso calc R 1
H H20C 0.3516 0.1005 0.0174 0.106 Uiso calc R 1
C C21 0.3302(3) 0.24753(19) -0.0912(3) 0.0873(12) Uani d . 1
H H21A 0.3814 0.2084 -0.1062 0.131 Uiso calc R 1
H H21B 0.3720 0.2897 -0.0678 0.131 Uiso calc R 1
H H21C 0.2874 0.2603 -0.1511 0.131 Uiso calc R 1
C C22 0.2570(3) 0.34484(17) 0.0697(3) 0.0784(11) Uani d . 1
H H22A 0.3123 0.3230 0.1145 0.118 Uiso calc R 1
H H22B 0.2121 0.3791 0.1064 0.118 Uiso calc R 1
H H22C 0.2943 0.3701 0.0164 0.118 Uiso calc R 1
C C23 0.1013(3) 0.31988(17) -0.0566(3) 0.0735(10) Uani d . 1
H H23A 0.1447 0.3350 -0.1132 0.110 Uiso calc R 1
H H23B 0.0650 0.3620 -0.0282 0.110 Uiso calc R 1
H H23C 0.0453 0.2849 -0.0785 0.110 Uiso calc R 1
C C24 -0.2440(2) 0.05032(16) 0.2598(2) 0.0596(9) Uani d . 1
H H24A -0.2486 0.0150 0.2051 0.071 Uiso calc R 1
H H24B -0.2590 0.0241 0.3218 0.071 Uiso calc R 1
C C25 -0.3345(2) 0.10691(18) 0.2432(3) 0.0699(10) Uani d . 1
H H25A -0.3172 0.1360 0.1842 0.084 Uiso calc R 1
H H25B -0.3354 0.1398 0.3008 0.084 Uiso calc R 1
C C26 -0.4513(3) 0.0722(2) 0.2282(3) 0.1040(14) Uani d . 1
H H26A -0.4529 0.0450 0.1652 0.125 Uiso calc R 1
H H26B -0.4631 0.0372 0.2822 0.125 Uiso calc R 1
C C27 -0.5421(3) 0.1237(3) 0.2263(4) 0.150(2) Uani d U 1
H H27A -0.5422 0.1503 0.2888 0.225 Uiso calc R 1
H H27B -0.6122 0.0978 0.2174 0.225 Uiso calc R 1
H H27C -0.5329 0.1575 0.1715 0.225 Uiso calc R 1

loop_
_atom_site_aniso_label
_atom_site_aniso_U_11
_atom_site_aniso_U_22
_atom_site_aniso_U_33
_atom_site_aniso_U_12
_atom_site_aniso_U_13
_atom_site_aniso_U_23
O1 0.0530(13) 0.0568(13) 0.0546(13) 0.0093(10) 0.0167(11) 0.0061(10)
O2 0.0750(16) 0.110(2) 0.0733(17) 0.0065(14) 0.0251(14) 0.0392(16)
O3 0.0491(12) 0.0559(12) 0.0397(12) -0.0090(10) 0.0107(9) -0.0023(10)
O4 0.0590(14) 0.0953(17) 0.0454(14) -0.0191(12) 0.0024(11) -0.0089(13)
N1 0.0501(16) 0.092(2) 0.0574(18) 0.0143(15) -0.0066(14) 0.0015(16)
N2 0.0466(15) 0.0598(17) 0.0552(17) -0.0051(13) 0.0161(13) 0.0015(13)
C1 0.0540(19) 0.0520(19) 0.048(2) 0.0030(16) 0.0045(16) 0.0036(16)
C2 0.061(2) 0.083(2) 0.045(2) -0.0008(19) 0.0054(17) -0.0034(18)
C3 0.056(2) 0.104(3) 0.054(2) 0.003(2) -0.0083(18) 0.013(2)
C4 0.053(2) 0.072(2) 0.063(2) 0.0140(18) -0.0050(18) -0.0073(18)
C5 0.0567(19) 0.067(2) 0.0434(19) 0.0112(17) -0.0030(16) -0.0051(16)
C6 0.095(3) 0.125(3) 0.096(3) 0.014(3) 0.007(3) 0.052(3)
C7 0.085(3) 0.169(4) 0.069(3) -0.005(3) -0.021(2) -0.008(3)
C8 0.078(3) 0.159(4) 0.099(3) 0.046(3) -0.019(2) -0.002(3)
C9 0.096(3) 0.070(3) 0.137(4) 0.020(2) -0.030(3) -0.026(3)
C10 0.081(3) 0.145(4) 0.070(3) 0.046(3) 0.007(2) -0.019(3)
C11 0.051(2) 0.066(2) 0.047(2) -0.0058(17) 0.0126(17) -0.0004(18)
C12 0.0451(18) 0.0535(19) 0.0499(19) -0.0011(15) 0.0160(15) -0.0053(16)
C13 0.0407(18) 0.055(2) 0.045(2) 0.0029(16) 0.0082(15) -0.0023(16)
C14 0.0447(17) 0.0499(18) 0.0352(17) -0.0035(15) 0.0088(14) 0.0027(14)
C15 0.0480(17) 0.0481(18) 0.0461(19) -0.0022(15) 0.0055(15) 0.0002(15)
C16 0.0499(18) 0.0517(19) 0.0426(18) -0.0023(15) 0.0074(15) -0.0024(15)
C17 0.0511(18) 0.0476(18) 0.054(2) -0.0032(16) 0.0061(16) 0.0016(16)
C18 0.0490(17) 0.0501(19) 0.0496(19) 0.0025(15) 0.0090(15) -0.0026(15)
C19 0.079(2) 0.085(2) 0.045(2) -0.007(2) 0.0040(18) -0.0071(18)
C20 0.062(2) 0.072(2) 0.078(2) 0.0142(18) 0.0217(18) -0.0079(19)
C21 0.079(2) 0.091(3) 0.094(3) -0.020(2) 0.046(2) -0.001(2)
C22 0.077(2) 0.064(2) 0.095(3) -0.0210(19) 0.012(2) -0.012(2)
C23 0.083(2) 0.065(2) 0.073(2) 0.0090(19) 0.007(2) 0.0176(19)
C24 0.0525(19) 0.066(2) 0.061(2) -0.0128(17) 0.0200(16) -0.0091(17)
C25 0.047(2) 0.081(2) 0.082(3) 0.0013(18) 0.0116(18) -0.017(2)
C26 0.055(2) 0.117(3) 0.140(4) 0.005(2) 0.005(2) -0.027(3)
C27 0.086(3) 0.190(5) 0.173(5) 0.002(3) -0.007(3) -0.053(4)

loop_
_atom_type_symbol
_atom_type_description
_atom_type_scat_dispersion_real
_atom_type_scat_dispersion_imag
_atom_type_scat_source
C C 0.0033 0.0016 'International Tables Vol C Tables 4.2.6.8 and 6.1.1.4'
H H 0.0000 0.0000 'International Tables Vol C Tables 4.2.6.8 and 6.1.1.4'
N N 0.0061 0.0033 'International Tables Vol C Tables 4.2.6.8 and 6.1.1.4'
O O 0.0106 0.0060 'International Tables Vol C Tables 4.2.6.8 and 6.1.1.4'

loop_
_geom_angle_atom_site_label_1
_geom_angle_atom_site_label_2
_geom_angle_atom_site_label_3
_geom_angle
_geom_angle_publ_flag
C11 O1 C1 117.8(2) yes
C13 O3 C14 116.4(2) ?
C8 N1 C3 113.7(3) yes
C8 N1 C4 112.1(3) ?
C3 N1 C4 119.7(2) yes
C21 N2 C16 113.2(2) ?
C21 N2 C17 112.8(2) ?
C16 N2 C17 119.6(2) ?
O1 C1 C5 105.8(2) yes
O1 C1 C2 111.5(2) ?
C5 C1 C2 108.9(2) ?
O1 C1 H1 110.2 ?
C5 C1 H1 110.2 ?
C2 C1 H1 110.2 ?
C1 C2 C3 112.5(3) ?
C1 C2 H2A 109.1 ?
C3 C2 H2A 109.1 ?
C1 C2 H2B 109.1 ?
C3 C2 H2B 109.1 ?
H2A C2 H2B 107.8 ?
N1 C3 C2 108.9(3) ?
N1 C3 C6 115.5(3) ?
C2 C3 C6 110.2(3) ?
N1 C3 C7 107.9(3) ?
C2 C3 C7 106.4(3) ?
C6 C3 C7 107.5(3) ?
N1 C4 C5 108.2(2) ?
N1 C4 C10 108.6(3) ?
C5 C4 C10 106.5(3) ?
N1 C4 C9 115.3(3) ?
C5 C4 C9 109.6(2) ?
C10 C4 C9 108.3(3) ?
C1 C5 C4 113.2(2) ?
C1 C5 H5A 108.9 ?
C4 C5 H5A 108.9 ?
C1 C5 H5B 108.9 ?
C4 C5 H5B 108.9 ?
H5A C5 H5B 107.8 ?
C3 C6 H6A 109.5 ?
C3 C6 H6B 109.5 ?
H6A C6 H6B 109.5 ?
C3 C6 H6C 109.5 ?
H6A C6 H6C 109.5 ?
H6B C6 H6C 109.5 ?
C3 C7 H7A 109.5 ?
C3 C7 H7B 109.5 ?
H7A C7 H7B 109.5 ?
C3 C7 H7C 109.5 ?
H7A C7 H7C 109.5 ?
H7B C7 H7C 109.5 ?
N1 C8 H8A 109.5 ?
N1 C8 H8B 109.5 ?
H8A C8 H8B 109.5 ?
N1 C8 H8C 109.5 ?
H8A C8 H8C 109.5 ?
H8B C8 H8C 109.5 ?
C4 C9 H9A 109.5 ?
C4 C9 H9B 109.5 ?
H9A C9 H9B 109.5 ?
C4 C9 H9C 109.5 ?
H9A C9 H9C 109.5 ?
H9B C9 H9C 109.5 ?
C4 C10 H10A 109.5 ?
C4 C10 H10B 109.5 ?
H10A C10 H10B 109.5 ?
C4 C10 H10C 109.5 ?
H10A C10 H10C 109.5 ?
H10B C10 H10C 109.5 ?
O2 C11 O1 124.3(3) ?
O2 C11 C12 123.3(3) yes
O1 C11 C12 112.4(3) yes
C24 C12 C11 109.1(2) ?
C24 C12 C13 111.8(2) ?
C11 C12 C13 110.9(2) yes
C24 C12 H12 108.3 ?
C11 C12 H12 108.3 ?
C13 C12 H12 108.3 ?
O4 C13 O3 124.3(3) ?
O4 C13 C12 124.1(3) ?
O3 C13 C12 111.6(3) ?
O3 C14 C18 106.6(2) ?
O3 C14 C15 109.9(2) ?
C18 C14 C15 109.0(2) ?
O3 C14 H14 110.4 ?
C18 C14 H14 110.4 ?
C15 C14 H14 110.4 ?
C14 C15 C16 113.1(2) ?
C14 C15 H15A 109.0 ?
C16 C15 H15A 109.0 ?
C14 C15 H15B 109.0 ?
C16 C15 H15B 109.0 ?
H15A C15 H15B 107.8 ?
N2 C16 C15 108.8(2) ?
N2 C16 C20 108.7(2) ?
C15 C16 C20 106.3(2) ?
N2 C16 C19 115.6(2) ?
C15 C16 C19 109.7(2) ?
C20 C16 C19 107.3(2) ?
N2 C17 C18 108.6(2) ?
N2 C17 C22 108.4(2) ?
C18 C17 C22 106.3(2) ?
N2 C17 C23 115.5(2) ?
C18 C17 C23 109.6(2) ?
C22 C17 C23 108.0(2) ?
C14 C18 C17 113.0(2) ?
C14 C18 H18A 109.0 ?
C17 C18 H18A 109.0 ?
C14 C18 H18B 109.0 ?
C17 C18 H18B 109.0 ?
H18A C18 H18B 107.8 ?
C16 C19 H19A 109.5 ?
C16 C19 H19B 109.5 ?
H19A C19 H19B 109.5 ?
C16 C19 H19C 109.5 ?
H19A C19 H19C 109.5 ?
H19B C19 H19C 109.5 ?
C16 C20 H20A 109.5 ?
C16 C20 H20B 109.5 ?
H20A C20 H20B 109.5 ?
C16 C20 H20C 109.5 ?
H20A C20 H20C 109.5 ?
H20B C20 H20C 109.5 ?
N2 C21 H21A 109.5 ?
N2 C21 H21B 109.5 ?
H21A C21 H21B 109.5 ?
N2 C21 H21C 109.5 ?
H21A C21 H21C 109.5 ?
H21B C21 H21C 109.5 ?
C17 C22 H22A 109.5 ?
C17 C22 H22B 109.5 ?
H22A C22 H22B 109.5 ?
C17 C22 H22C 109.5 ?
H22A C22 H22C 109.5 ?
H22B C22 H22C 109.5 ?
C17 C23 H23A 109.5 ?
C17 C23 H23B 109.5 ?
H23A C23 H23B 109.5 ?
C17 C23 H23C 109.5 ?
H23A C23 H23C 109.5 ?
H23B C23 H23C 109.5 ?
C25 C24 C12 115.3(2) ?
C25 C24 H24A 108.5 ?
C12 C24 H24A 108.5 ?
C25 C24 H24B 108.5 ?
C12 C24 H24B 108.5 ?
H24A C24 H24B 107.5 ?
C24 C25 C26 112.3(3) ?
C24 C25 H25A 109.1 ?
C26 C25 H25A 109.1 ?
C24 C25 H25B 109.1 ?
C26 C25 H25B 109.1 ?
H25A C25 H25B 107.9 ?
C27 C26 C25 114.4(4) ?
C27 C26 H26A 108.7 ?
C25 C26 H26A 108.7 ?
C27 C26 H26B 108.7 ?
C25 C26 H26B 108.7 ?
H26A C26 H26B 107.6 ?
C26 C27 H27A 109.5 ?
C26 C27 H27B 109.5 ?
H27A C27 H27B 109.5 ?
C26 C27 H27C 109.5 ?
H27A C27 H27C 109.5 ?
H27B C27 H27C 109.5 ?

loop_
_geom_bond_atom_site_label_1
_geom_bond_atom_site_label_2
_geom_bond_distance
_geom_bond_publ_flag
O1 C11 1.329(3) yes
O1 C1 1.465(3) yes
O2 C11 1.199(3) yes
O3 C13 1.338(3) ?
O3 C14 1.467(3) ?
O4 C13 1.202(3) ?
N1 C8 1.466(4) yes
N1 C3 1.483(4) ?
N1 C4 1.491(4) ?
N2 C21 1.471(4) ?
N2 C16 1.483(3) ?
N2 C17 1.490(3) ?
C1 C5 1.498(4) ?
C1 C2 1.502(4) ?
C1 H1 0.9800 ?
C2 C3 1.522(4) ?
C2 H2A 0.9700 ?
C2 H2B 0.9700 ?
C3 C6 1.536(5) ?
C3 C7 1.548(4) ?
C4 C5 1.528(4) ?
C4 C10 1.538(4) ?
C4 C9 1.540(4) ?
C5 H5A 0.9700 ?
C5 H5B 0.9700 ?
C6 H6A 0.9600 ?
C6 H6B 0.9600 ?
C6 H6C 0.9600 ?
C7 H7A 0.9600 ?
C7 H7B 0.9600 ?
C7 H7C 0.9600 ?
C8 H8A 0.9600 ?
C8 H8B 0.9600 ?
C8 H8C 0.9600 ?
C9 H9A 0.9600 ?
C9 H9B 0.9600 ?
C9 H9C 0.9600 ?
C10 H10A 0.9600 ?
C10 H10B 0.9600 ?
C10 H10C 0.9600 ?
C11 C12 1.518(4) ?
C12 C24 1.517(4) ?
C12 C13 1.520(4) ?
C12 H12 0.9800 ?
C14 C18 1.492(3) ?
C14 C15 1.501(3) ?
C14 H14 0.9800 ?
C15 C16 1.523(4) ?
C15 H15A 0.9700 ?
C15 H15B 0.9700 ?
C16 C20 1.539(4) ?
C16 C19 1.540(4) ?
C17 C18 1.537(4) ?
C17 C22 1.544(4) ?
C17 C23 1.552(4) ?
C18 H18A 0.9700 ?
C18 H18B 0.9700 ?
C19 H19A 0.9600 ?
C19 H19B 0.9600 ?
C19 H19C 0.9600 ?
C20 H20A 0.9600 ?
C20 H20B 0.9600 ?
C20 H20C 0.9600 ?
C21 H21A 0.9600 ?
C21 H21B 0.9600 ?
C21 H21C 0.9600 ?
C22 H22A 0.9600 ?
C22 H22B 0.9600 ?
C22 H22C 0.9600 ?
C23 H23A 0.9600 ?
C23 H23B 0.9600 ?
C23 H23C 0.9600 ?
C24 C25 1.499(4) ?
C24 H24A 0.9700 ?
C24 H24B 0.9700 ?
C25 C26 1.533(4) ?
C25 H25A 0.9700 ?
C25 H25B 0.9700 ?
C26 C27 1.426(5) ?
C26 H26A 0.9700 ?
C26 H26B 0.9700 ?
C27 H27A 0.9600 ?
C27 H27B 0.9600 ?
C27 H27C 0.9600 ?

loop_
_geom_torsion_atom_site_label_1
_geom_torsion_atom_site_label_2
_geom_torsion_atom_site_label_3
_geom_torsion_atom_site_label_4
_geom_torsion
_geom_torsion_publ_flag
C11 O1 C1 C5 160.6(2) yes
C11 O1 C1 C2 -81.1(3) ?
O1 C1 C2 C3 -175.8(2) yes
C5 C1 C2 C3 -59.4(3) ?
C8 N1 C3 C2 175.2(3) ?
C4 N1 C3 C2 -48.4(4) ?
C8 N1 C3 C6 -60.2(4) ?
C4 N1 C3 C6 76.1(4) ?
C8 N1 C3 C7 60.1(4) ?
C4 N1 C3 C7 -163.6(3) ?
C1 C2 C3 N1 52.4(3) ?
C1 C2 C3 C6 -75.3(4) ?
C1 C2 C3 C7 168.4(3) ?
C8 N1 C4 C5 -175.2(3) ?
C3 N1 C4 C5 47.8(4) ?
C8 N1 C4 C10 -60.0(4) ?
C3 N1 C4 C10 162.9(3) ?
C8 N1 C4 C9 61.7(4) ?
C3 N1 C4 C9 -75.3(4) ?
O1 C1 C5 C4 179.5(2) ?
C2 C1 C5 C4 59.4(3) ?
N1 C4 C5 C1 -51.7(3) ?
C10 C4 C5 C1 -168.3(3) ?
C9 C4 C5 C1 74.7(3) ?
C1 O1 C11 O2 5.9(4) yes
C1 O1 C11 C12 -173.4(2) ?
O2 C11 C12 C24 -48.8(4) yes
O1 C11 C12 C24 130.5(3) ?
O2 C11 C12 C13 -172.4(3) yes
O1 C11 C12 C13 7.0(3) ?
C14 O3 C13 O4 -10.2(4) ?
C14 O3 C13 C12 169.1(2) ?
C24 C12 C13 O4 -28.1(4) ?
C11 C12 C13 O4 93.9(3) ?
C24 C12 C13 O3 152.5(2) ?
C11 C12 C13 O3 -85.5(3) ?
C13 O3 C14 C18 167.3(2) ?
C13 O3 C14 C15 -74.8(3) ?
O3 C14 C15 C16 -175.8(2) ?
C18 C14 C15 C16 -59.3(3) ?
C21 N2 C16 C15 175.3(2) ?
C17 N2 C16 C15 -47.9(3) ?
C21 N2 C16 C20 60.0(3) ?
C17 N2 C16 C20 -163.3(2) ?
C21 N2 C16 C19 -60.7(3) ?
C17 N2 C16 C19 76.0(3) ?
C14 C15 C16 N2 52.1(3) ?
C14 C15 C16 C20 169.0(2) ?
C14 C15 C16 C19 -75.2(3) ?
C21 N2 C17 C18 -175.6(2) ?
C16 N2 C17 C18 47.4(3) ?
C21 N2 C17 C22 -60.6(3) ?
C16 N2 C17 C22 162.5(2) ?
C21 N2 C17 C23 60.8(3) ?
C16 N2 C17 C23 -76.1(3) ?
O3 C14 C18 C17 177.4(2) ?
C15 C14 C18 C17 58.8(3) ?
N2 C17 C18 C14 -51.4(3) ?
C22 C17 C18 C14 -167.9(2) ?
C23 C17 C18 C14 75.6(3) ?
C11 C12 C24 C25 167.8(3) ?
C13 C12 C24 C25 -69.2(3) ?
C12 C24 C25 C26 175.1(3) ?
C24 C25 C26 C27 171.5(4) ?

loop_
_cod_related_entry_id
_cod_related_entry_database
_cod_related_entry_code
1 ChemSpider 11498069
